data_7213988
loop_
_publ_author_name
'Woodall, Christopher H.'
'Brayshaw, Simon K.'
'Schiffers, Stefanie'
'Allan, David R.'
'Parsons, Simon'
'Valiente, Rafael'
'Raithby, Paul R.'

_publ_section_title
;
 High-pressure crystallographic and spectroscopic studies on two molecular
 dithienylethene switches
;
_journal_issue 11
_journal_name_full CrystEngComm
_journal_page_first 2119
_journal_paper_doi 10.1039/c3ce41933a
_journal_volume 16
_journal_year 2014
_chemical_formula_moiety 'C17 H14 F6 S2'
_chemical_formula_sum 'C17 H14 F6 S2'
_chemical_formula_weight 396.42
_chemical_name_common DimethylthiopheneDTE
_chemical_name_systematic
;
 1,2-Bis(2,5-dimethylthiophen-3-yl) perfluorocyclopentene
;
_space_group_IT_number 15
_symmetry_cell_setting monoclinic
_symmetry_space_group_name_Hall '-C 2yc'
_symmetry_space_group_name_H-M 'C 1 2/c 1'
_atom_sites_solution_hydrogens geom
_atom_sites_solution_primary direct
_atom_sites_solution_secondary difmap
_audit_creation_method SHELXL-97
_cell_angle_alpha 90.00
_cell_angle_beta 120.113(14)
_cell_angle_gamma 90.00
_cell_formula_units_Z 4
_cell_length_a 19.3247(61)
_cell_length_b 8.6243(6)
_cell_length_c 10.9544(7)
_cell_measurement_reflns_used 700
_cell_measurement_temperature 293
_cell_measurement_theta_max 25.2722
_cell_measurement_theta_min 4.3389
_cell_volume 1579.3(6)
_computing_cell_refinement
;
CrysAlisPro, Oxford Diffraction Ltd.,
Version 1.171.34.9 (release 08-12-2009 CrysAlis171 .NET)
(compiled Dec  8 2009,17:31:18)
;
_computing_data_collection
;
CrysAlisPro, Oxford Diffraction Ltd.,
Version 1.171.34.9 (release 08-12-2009 CrysAlis171 .NET)
(compiled Dec  8 2009,17:31:18)
;
_computing_data_reduction
;
CrysAlisPro, Oxford Diffraction Ltd.,
Version 1.171.34.9 (release 08-12-2009 CrysAlis171 .NET)
(compiled Dec  8 2009,17:31:18)
;
_computing_structure_refinement 'SHELXL-97 (Sheldrick, 1997)'
_computing_structure_solution 'SIR92 (Altomare et al., 1994)'
_diffrn_ambient_temperature 293
_diffrn_measured_fraction_theta_full 0.275
_diffrn_measured_fraction_theta_max 0.275
_diffrn_measurement_device
;
CrystalLogic Kappa (3 circle)
;
_diffrn_measurement_device_type
;
Rigaku Saturn724+ (2x2 bin mode)
;
_diffrn_measurement_method \w
_diffrn_radiation_monochromator Synchrotron
_diffrn_radiation_type synchrotron
_diffrn_radiation_wavelength 0.6889
_diffrn_reflns_av_R_equivalents 0.0549
_diffrn_reflns_av_sigmaI/netI 0.0463
_diffrn_reflns_limit_h_max 14
_diffrn_reflns_limit_h_min -14
_diffrn_reflns_limit_k_max 10
_diffrn_reflns_limit_k_min -9
_diffrn_reflns_limit_l_max 13
_diffrn_reflns_limit_l_min -13
_diffrn_reflns_number 2656
_diffrn_reflns_theta_full 25.93
_diffrn_reflns_theta_max 25.93
_diffrn_reflns_theta_min 4.44
_exptl_absorpt_coefficient_mu 0.313
_exptl_absorpt_correction_type multi-scan
_exptl_absorpt_process_details
;
CrysAlisPro, Oxford Diffraction Ltd.,
Version 1.171.34.9 (release 08-12-2009 CrysAlis171 .NET)
(compiled Dec  8 2009,17:31:18)
Empirical absorption correction using spherical harmonics,
 implemented in SCALE3 ABSPACK scaling algorithm.
;
_exptl_crystal_colour colourless
_exptl_crystal_density_diffrn 1.667
_exptl_crystal_density_method 'not measured'
_exptl_crystal_description block
_exptl_crystal_F_000 808
_exptl_crystal_size_max 0.12
_exptl_crystal_size_mid 0.11
_exptl_crystal_size_min 0.10
_refine_diff_density_max 0.436
_refine_diff_density_min -0.247
_refine_diff_density_rms 0.055
_refine_ls_extinction_method none
_refine_ls_goodness_of_fit_ref 1.043
_refine_ls_hydrogen_treatment constr
_refine_ls_matrix_type full
_refine_ls_number_parameters 74
_refine_ls_number_reflns 444
_refine_ls_number_restraints 28
_refine_ls_restrained_S_all 1.010
_refine_ls_R_factor_all 0.0883
_refine_ls_R_factor_gt 0.0728
_refine_ls_shift/su_max 0.000
_refine_ls_shift/su_mean 0.000
_refine_ls_structure_factor_coef Fsqd
_refine_ls_weighting_details 'calc w=1/[\s^2^(Fo^2^)+(0.0538P)^2^+1.4525P] where P=(Fo^2^+2Fc^2^)/3'
_refine_ls_weighting_scheme calc
_refine_ls_wR_factor_gt 0.1772
_refine_ls_wR_factor_ref 0.1906
_reflns_number_gt 364
_reflns_number_total 444
_reflns_threshold_expression >2sigma(I)
_cod_data_source_file c3ce41933a.txt
_cod_data_source_block 1.02GPaDimethylthiopheneDTE
_cod_depositor_comments
;
The following automatic conversions were performed:

'_symmetry_cell_setting' value 'Monoclinic' changed to 'monoclinic'
according to
/usr/data/users/saulius/automatic-downloads/current/RSC/lib/dictionaries/cif_core.dic
dictionary named 'cif_core.dic' version 2.4.2 from 2011-04-26.

Automatic conversion script
Id: cif_fix_values 2281 2013-09-26 08:29:07Z andrius 
;
_cod_database_code 7213988

loop_
_symmetry_equiv_pos_as_xyz
'x, y, z'
'-x, y, -z+1/2'
'x+1/2, y+1/2, z'
'-x+1/2, y+1/2, -z+1/2'
'-x, -y, -z'
'x, -y, z-1/2'
'-x+1/2, -y+1/2, -z'
'x+1/2, -y+1/2, z-1/2'

loop_
_atom_site_label
_atom_site_type_symbol
_atom_site_fract_x
_atom_site_fract_y
_atom_site_fract_z
_atom_site_U_iso_or_equiv
_atom_site_adp_type
_atom_site_occupancy
_atom_site_symmetry_multiplicity
_atom_site_calc_flag
_atom_site_refinement_flags
_atom_site_disorder_assembly
_atom_site_disorder_group
S1 S 0.3249(4) 0.9711(2) 0.0573(4) 0.044(5) Uani 1 1 d D A .
C1 C 0.4625(6) 0.5970(6) 0.1938(6) 0.0250(19) Uiso 1 1 d D . .
C2A C 0.4362(12) 0.4393(13) 0.1288(14) 0.036(6) Uiso 0.50 1 d PD A 1
C2B C 0.4335(10) 0.4302(15) 0.1551(15) 0.030(5) Uiso 0.50 1 d PD A 2
C3 C 0.5000 0.3314(11) 0.2500 0.035(3) Uiso 1 2 d SD . .
C11 C 0.4309(15) 0.8929(9) 0.3332(14) 0.037(2) Uiso 1 1 d D A .
H11A H 0.4276 0.8045 0.3833 0.056 Uiso 1 1 calc R . .
H11B H 0.4015 0.9775 0.3420 0.056 Uiso 1 1 calc R . .
H11C H 0.4859 0.9225 0.3721 0.056 Uiso 1 1 calc R . .
C12 C 0.3967(11) 0.8531(8) 0.1825(11) 0.0312(18) Uiso 1 1 d D . .
C13 C 0.4073(12) 0.7246(8) 0.1189(11) 0.0300(19) Uiso 1 1 d D A .
C14 C 0.3553(14) 0.7273(8) -0.0324(14) 0.0316(19) Uiso 1 1 d D . .
H14 H 0.3547 0.6489 -0.0913 0.038 Uiso 1 1 calc R A .
C15 C 0.3088(14) 0.8503(9) -0.0798(13) 0.036(2) Uiso 1 1 d D A .
C16 C 0.2441(17) 0.8846(11) -0.2311(16) 0.053(3) Uiso 1 1 d . . .
H16A H 0.2565 0.9798 -0.2616 0.079 Uiso 1 1 calc R A .
H16B H 0.1934 0.8943 -0.2357 0.079 Uiso 1 1 calc R . .
H16C H 0.2418 0.8015 -0.2914 0.079 Uiso 1 1 calc R . .
F1A F 0.4435(16) 0.4197(9) 0.0151(15) 0.027(2) Uiso 0.50 1 d PD A 1
F2A F 0.3615(16) 0.4047(13) 0.0964(17) 0.053(3) Uiso 0.50 1 d PD A 1
F1B F 0.4075(18) 0.3949(11) 0.0226(18) 0.044(3) Uiso 0.50 1 d PD A 2
F2B F 0.3722(17) 0.4006(12) 0.177(2) 0.064(3) Uiso 0.50 1 d PD A 2
F3A F 0.5406(14) 0.2719(13) 0.1760(17) 0.056(3) Uiso 0.50 1 d PD A -1
F3B F 0.4876(17) 0.2055(11) 0.2974(17) 0.055(3) Uiso 0.50 1 d PD A -1

loop_
_atom_site_aniso_label
_atom_site_aniso_U_11
_atom_site_aniso_U_22
_atom_site_aniso_U_33
_atom_site_aniso_U_23
_atom_site_aniso_U_13
_atom_site_aniso_U_12
S1 0.056(16) 0.0368(13) 0.044(4) 0.0096(13) 0.028(8) 0.009(2)

loop_
_atom_type_symbol
_atom_type_description
_atom_type_scat_dispersion_real
_atom_type_scat_dispersion_imag
_atom_type_scat_source
C C 0.0029 0.0015 'International Tables Vol C Tables 4.2.6.8 and 6.1.1.4'
H H 0.0000 0.0000 'International Tables Vol C Tables 4.2.6.8 and 6.1.1.4'
F F 0.0165 0.0096 'International Tables Vol C Tables 4.2.6.8 and 6.1.1.4'
S S 0.1188 0.1164 'International Tables Vol C Tables 4.2.6.8 and 6.1.1.4'

loop_
_geom_angle_atom_site_label_1
_geom_angle_atom_site_label_2
_geom_angle_atom_site_label_3
_geom_angle
_geom_angle_site_symmetry_1
_geom_angle_site_symmetry_3
C12 S1 C15 93.3(6) . .
C1 C1 C13 131.1(6) 2_655 .
C1 C1 C2A 112.7(7) 2_655 .
C13 C1 C2A 115.9(9) . .
C1 C1 C2B 109.3(6) 2_655 .
C13 C1 C2B 119.4(10) . .
F2A C2A F1A 109.3(16) . .
F2A C2A C1 113.0(13) . .
F1A C2A C1 113.0(13) . .
F2A C2A C3 112.0(14) . .
F1A C2A C3 107.8(13) . .
C1 C2A C3 101.5(10) . .
F1B C2B F2B 105.8(16) . .
F1B C2B C3 111.4(14) . .
F2B C2B C3 107.6(15) . .
F1B C2B C1 114.2(13) . .
F2B C2B C1 111.3(12) . .
C3 C2B C1 106.5(12) . .
F3B C3 F3B 63.5(13) 2_655 .
F3B C3 C2B 120.7(15) 2_655 2_655
F3B C3 C2B 119.1(12) . 2_655
F3B C3 C2B 119.1(12) 2_655 .
F3B C3 C2B 120.7(15) . .
C2B C3 C2B 108.3(14) 2_655 .
F3B C3 F3A 100.8(12) 2_655 2_655
C2B C3 F3A 109.5(10) 2_655 2_655
C2B C3 F3A 94.2(12) . 2_655
F3B C3 F3A 100.8(12) . .
C2B C3 F3A 94.2(12) 2_655 .
C2B C3 F3A 109.5(10) . .
F3A C3 F3A 139.3(12) 2_655 .
F3B C3 C2A 128.0(14) 2_655 2_655
F3B C3 C2A 112.6(10) . 2_655
C2B C3 C2A 106.9(11) . 2_655
F3A C3 C2A 98.5(10) 2_655 2_655
F3A C3 C2A 105.1(12) . 2_655
F3B C3 C2A 112.6(10) 2_655 .
F3B C3 C2A 128.0(15) . .
C2B C3 C2A 106.9(11) 2_655 .
F3A C3 C2A 105.1(12) 2_655 .
F3A C3 C2A 98.5(10) . .
C2A C3 C2A 108.0(13) 2_655 .
C13 C12 C11 130.9(11) . .
C13 C12 S1 109.8(8) . .
C11 C12 S1 119.0(8) . .
C12 C13 C14 111.9(11) . .
C12 C13 C1 124.9(10) . .
C14 C13 C1 123.2(7) . .
C15 C14 C13 114.2(7) . .
C14 C15 C16 127.7(8) . .
C14 C15 S1 110.8(11) . .
C16 C15 S1 121.4(10) . .

loop_
_geom_bond_atom_site_label_1
_geom_bond_atom_site_label_2
_geom_bond_distance
_geom_bond_site_symmetry_2
S1 C12 1.713(14) .
S1 C15 1.723(8) .
C1 C1 1.352(19) 2_655
C1 C13 1.463(14) .
C1 C2A 1.500(12) .
C1 C2B 1.524(15) .
C2A F2A 1.337(19) .
C2A F1A 1.332(16) .
C2A C3 1.584(12) .
C2B F1B 1.312(16) .
C2B F2B 1.346(19) .
C2B C3 1.456(12) .
C3 F3B 1.277(10) 2_655
C3 F3B 1.277(10) .
C3 C2B 1.456(12) 2_655
C3 F3A 1.475(12) 2_655
C3 F3A 1.475(12) .
C3 C2A 1.584(12) 2_655
C11 C12 1.478(14) .
C12 C13 1.379(10) .
C13 C14 1.44(2) .
C14 C15 1.32(2) .
C15 C16 1.52(3) .

loop_
_geom_torsion_atom_site_label_1
_geom_torsion_atom_site_label_2
_geom_torsion_atom_site_label_3
_geom_torsion_atom_site_label_4
_geom_torsion
_geom_torsion_site_symmetry_1
_geom_torsion_site_symmetry_4
C1 C1 C2A F2A 136.2(12) 2_655 .
C13 C1 C2A F2A -49.5(16) . .
C2B C1 C2A F2A 60(4) . .
C1 C1 C2A F1A -99.0(16) 2_655 .
C13 C1 C2A F1A 75.2(19) . .
C2B C1 C2A F1A -176(5) . .
C1 C1 C2A C3 16.2(15) 2_655 .
C13 C1 C2A C3 -169.6(9) . .
C2B C1 C2A C3 -60(3) . .
C1 C1 C2B F1B -126.5(17) 2_655 .
C13 C1 C2B F1B 59(2) . .
C2A C1 C2B F1B -18(4) . .
C1 C1 C2B F2B 113.8(14) 2_655 .
C13 C1 C2B F2B -61.0(17) . .
C2A C1 C2B F2B -138(4) . .
C1 C1 C2B C3 -3.1(15) 2_655 .
C13 C1 C2B C3 -178.0(8) . .
C2A C1 C2B C3 105(4) . .
F1B C2B C3 F3B -17(2) . 2_655
F2B C2B C3 F3B 98.7(16) . 2_655
C1 C2B C3 F3B -141.9(13) . 2_655
F1B C2B C3 F3B -91.5(18) . .
F2B C2B C3 F3B 24.0(15) . .
C1 C2B C3 F3B 143.4(10) . .
F1B C2B C3 C2B 126.2(19) . 2_655
F2B C2B C3 C2B -118.3(14) . 2_655
C1 C2B C3 C2B 1.1(5) . 2_655
F1B C2B C3 F3A -121.7(16) . 2_655
F2B C2B C3 F3A -6.2(12) . 2_655
C1 C2B C3 F3A 113.2(12) . 2_655
F1B C2B C3 F3A 25(2) . .
F2B C2B C3 F3A 140.2(13) . .
C1 C2B C3 F3A -100.4(13) . .
F1B C2B C3 C2A 138.1(16) . 2_655
F2B C2B C3 C2A -106.4(12) . 2_655
C1 C2B C3 C2A 13.0(14) . 2_655
F1B C2B C3 C2A 41(4) . .
F2B C2B C3 C2A 157(5) . .
C1 C2B C3 C2A -84(4) . .
F2A C2A C3 F3B 87.1(16) . 2_655
F1A C2A C3 F3B -33(2) . 2_655
C1 C2A C3 F3B -152.1(14) . 2_655
F2A C2A C3 F3B 13.8(16) . .
F1A C2A C3 F3B -106.4(16) . .
C1 C2A C3 F3B 134.6(11) . .
F2A C2A C3 C2B -138.1(13) . 2_655
F1A C2A C3 C2B 101.6(15) . 2_655
C1 C2A C3 C2B -17.3(14) . 2_655
F2A C2A C3 C2B -40(4) . .
F1A C2A C3 C2B -160(5) . .
C1 C2A C3 C2B 81(4) . .
F2A C2A C3 F3A -21.8(13) . 2_655
F1A C2A C3 F3A -142.0(14) . 2_655
C1 C2A C3 F3A 99.0(13) . 2_655
F2A C2A C3 F3A 124.8(12) . .
F1A C2A C3 F3A 4.5(16) . .
C1 C2A C3 F3A -114.4(13) . .
F2A C2A C3 C2A -126.2(13) . 2_655
F1A C2A C3 C2A 113.6(16) . 2_655
C1 C2A C3 C2A -5.4(6) . 2_655
C15 S1 C12 C13 0.0(12) . .
C15 S1 C12 C11 -175.0(12) . .
C11 C12 C13 C14 174.1(17) . .
S1 C12 C13 C14 -0.2(16) . .
C11 C12 C13 C1 -4(3) . .
S1 C12 C13 C1 -178.3(11) . .
C1 C1 C13 C12 -40(2) 2_655 .
C2A C1 C13 C12 146.9(15) . .
C2B C1 C13 C12 133.4(16) . .
C1 C1 C13 C14 141.9(15) 2_655 .
C2A C1 C13 C14 -31.1(19) . .
C2B C1 C13 C14 -44.5(18) . .
C12 C13 C14 C15 0(2) . .
C1 C13 C14 C15 178.5(13) . .
C13 C14 C15 C16 -176.1(15) . .
C13 C14 C15 S1 0(2) . .
C12 S1 C15 C14 0.2(14) . .
C12 S1 C15 C16 176.3(13) . .
